data_2020678
loop_
_publ_author_name
'Rood, Jeffrey A.'
'Landis, Ashley M.'
'Forster, Daniel R.'
'Goldkamp, Timothy'
'Oliver, Allen G.'

_publ_section_title
;
 Solvent dependence of the solid-state structures of salicylaldiminate
 magnesium amide complexes
;
_journal_issue 12
_journal_name_full 'Acta Crystallographica Section C'
_journal_page_first 990
_journal_page_last 996
_journal_paper_doi 10.1107/S2053229616018593
_journal_volume 72
_journal_year 2016
_chemical_formula_iupac '[Mg (C27 H38 NO)2 (C5 H5 N)2], C5 H5 N'
_chemical_formula_moiety 'C64 H86 Mg N4 O2, C5 H5 N'
_chemical_formula_sum 'C69 H91 Mg N5 O2'
_chemical_formula_weight 1046.78
_chemical_name_systematic
;{2,4-Di-<i>tert-butyl</i>-6-[(2,6-diisopropylphenyl)iminomethyl]phenolato-\k^2^<i>N</i>,<i>O</i>}bis(pyridine-\k<i>N</i>)magnesium(II)
toluene monosolvate
;
_space_group_IT_number 15
_symmetry_cell_setting monoclinic
_symmetry_space_group_name_Hall '-C 2yc'
_symmetry_space_group_name_H-M 'C 1 2/c 1'
_atom_sites_solution_hydrogens geom
_audit_creation_method SHELXL-97
_cell_angle_alpha 90.00
_cell_angle_beta 122.934(3)
_cell_angle_gamma 90.00
_cell_formula_units_Z 4
_cell_length_a 31.633(4)
_cell_length_b 13.4541(15)
_cell_length_c 17.467(3)
_cell_measurement_reflns_used 4322
_cell_measurement_temperature 120(2)
_cell_measurement_theta_max 23.9958
_cell_measurement_theta_min 2.3321
_cell_volume 6239.2(15)
_computing_cell_refinement
;
APEX2 and SAINT (Bruker, 2008)
;
_computing_data_collection
;
APEX2 (Bruker, 2008)
;
_computing_data_reduction
;
SAINT (Bruker, 2008) and XPREP (Sheldrick, 2003)
;
_computing_molecular_graphics
;
<i>CrystalMaker</i> (CrystalMaker, 2010)
;
_computing_structure_refinement
;
SHELXL2014 (Sheldrick, 2015b)
;
_computing_structure_solution
;
SHELXS2014 (Sheldrick, 2015a)
;
_diffrn_ambient_temperature 120(2)
_diffrn_measured_fraction_theta_full 1.000
_diffrn_measured_fraction_theta_max 1.000
_diffrn_measurement_device_type 'Bruker X8 APEXII CCD'
_diffrn_measurement_method '\f and \w scans'
_diffrn_radiation_monochromator graphite
_diffrn_radiation_source 'fine-focus sealed tube'
_diffrn_radiation_type MoK\a
_diffrn_radiation_wavelength 0.71073
_diffrn_reflns_av_R_equivalents 0.0720
_diffrn_reflns_limit_h_max 39
_diffrn_reflns_limit_h_min -39
_diffrn_reflns_limit_k_max 16
_diffrn_reflns_limit_k_min -16
_diffrn_reflns_limit_l_max 21
_diffrn_reflns_limit_l_min -21
_diffrn_reflns_number 37297
_diffrn_reflns_theta_full 25.242
_diffrn_reflns_theta_max 26.371
_diffrn_reflns_theta_min 1.534
_exptl_absorpt_coefficient_mu 0.076
_exptl_absorpt_correction_T_max 0.954
_exptl_absorpt_correction_T_min 0.946
_exptl_absorpt_correction_type multi-scan
_exptl_absorpt_process_details
;
[Blessing (1995) and SADABS (Bruker, 2008;
Krause <i>et al.</i>, 2015)]
;
_exptl_crystal_colour yellow
_exptl_crystal_density_diffrn 1.114
_exptl_crystal_density_method 'not measured'
_exptl_crystal_description block
_exptl_crystal_F_000 2272
_exptl_crystal_size_max 0.28
_exptl_crystal_size_mid 0.24
_exptl_crystal_size_min 0.24
_refine_diff_density_max 0.271
_refine_diff_density_min -0.283
_refine_ls_extinction_method none
_refine_ls_goodness_of_fit_ref 1.010
_refine_ls_hydrogen_treatment constr
_refine_ls_matrix_type full
_refine_ls_number_parameters 359
_refine_ls_number_reflns 6388
_refine_ls_number_restraints 0
_refine_ls_restrained_S_all 1.010
_refine_ls_R_factor_all 0.0835
_refine_ls_R_factor_gt 0.0524
_refine_ls_shift/su_max 0.000
_refine_ls_shift/su_mean 0.000
_refine_ls_structure_factor_coef Fsqd
_refine_ls_weighting_details 'w=1/[\s^2^(Fo^2^)+(0.0538P)^2^+7.6033P] where P=(Fo^2^+2Fc^2^)/3'
_refine_ls_weighting_scheme calc
_refine_ls_wR_factor_gt 0.1176
_refine_ls_wR_factor_ref 0.1361
_reflns_number_gt 4572
_reflns_number_total 6388
_reflns_threshold_expression 'I > 2\s(I)'
_cod_data_source_file qs3059sup1.cif
_cod_data_source_block CompoundII
_cod_depositor_comments 'Adding full bibliography for 2020677--2020678.cif.'
_cod_original_cell_volume 6239.4(15)
_cod_original_sg_symbol_H-M C2/c
_cod_original_formula_sum 'C69 H91  Mg N5 O2'
_cod_database_code 2020678
_cod_database_fobs_code 2020678

loop_
_symmetry_equiv_pos_as_xyz
'x, y, z'
'-x, y, -z+1/2'
'x+1/2, y+1/2, z'
'-x+1/2, y+1/2, -z+1/2'
'-x, -y, -z'
'x, -y, z-1/2'
'-x+1/2, -y+1/2, -z'
'x+1/2, -y+1/2, z-1/2'

loop_
_atom_site_type_symbol
_atom_site_label
_atom_site_fract_x
_atom_site_fract_y
_atom_site_fract_z
_atom_site_U_iso_or_equiv
_atom_site_adp_type
_atom_site_calc_flag
_atom_site_occupancy
_atom_site_disorder_assembly
_atom_site_disorder_group
Mg Mg1 0.2500 0.2500 0.0000 0.0170(2) Uani d 1 . .
N N1 0.23064(6) 0.13220(11) 0.07607(10) 0.0172(3) Uani d 1 . .
N N2 0.29807(6) 0.33380(12) 0.13267(11) 0.0194(4) Uani d 1 . .
O O1 0.31096(5) 0.18177(10) 0.02188(9) 0.0194(3) Uani d 1 . .
C C1 0.34461(7) 0.19141(14) 0.00130(12) 0.0172(4) Uani d 1 . .
C C2 0.34379(7) 0.27344(14) -0.05039(12) 0.0187(4) Uani d 1 . .
C C3 0.37973(7) 0.28316(15) -0.07409(13) 0.0199(4) Uani d 1 . .
H H3 0.3778 0.3391 -0.1091 0.024 Uiso calc 1 . .
C C4 0.41740(7) 0.21485(15) -0.04840(13) 0.0207(4) Uani d 1 . .
C C5 0.41846(7) 0.13456(15) 0.00456(13) 0.0213(4) Uani d 1 . .
H H5 0.4442 0.0863 0.0233 0.026 Uiso calc 1 . .
C C6 0.38501(7) 0.12049(14) 0.03137(13) 0.0187(4) Uani d 1 . .
C C7 0.45650(7) 0.22414(16) -0.07385(14) 0.0265(5) Uani d 1 . .
C C8 0.45019(11) 0.3192(2) -0.1260(2) 0.0584(8) Uani d 1 . .
H H8A 0.4170 0.3195 -0.1832 0.088 Uiso calc 1 . .
H H8B 0.4764 0.3228 -0.1396 0.088 Uiso calc 1 . .
H H8C 0.4531 0.3767 -0.0890 0.088 Uiso calc 1 . .
C C9 0.50936(9) 0.2231(3) 0.01159(18) 0.0555(8) Uani d 1 . .
H H9A 0.5136 0.2799 0.0502 0.083 Uiso calc 1 . .
H H9B 0.5341 0.2273 -0.0056 0.083 Uiso calc 1 . .
H H9C 0.5145 0.1612 0.0453 0.083 Uiso calc 1 . .
C C10 0.45090(10) 0.1369(2) -0.13526(19) 0.0482(7) Uani d 1 . .
H H10A 0.4565 0.0743 -0.1024 0.072 Uiso calc 1 . .
H H10B 0.4757 0.1435 -0.1520 0.072 Uiso calc 1 . .
H H10C 0.4169 0.1373 -0.1906 0.072 Uiso calc 1 . .
C C11 0.39141(7) 0.03471(15) 0.09456(13) 0.0223(4) Uani d 1 . .
C C12 0.39980(8) 0.07738(16) 0.18325(13) 0.0272(5) Uani d 1 . .
H H12A 0.4304 0.1181 0.2136 0.041 Uiso calc 1 . .
H H12B 0.4035 0.0228 0.2236 0.041 Uiso calc 1 . .
H H12C 0.3709 0.1185 0.1692 0.041 Uiso calc 1 . .
C C13 0.34472(8) -0.03246(15) 0.04883(14) 0.0272(5) Uani d 1 . .
H H13A 0.3486 -0.0839 0.0919 0.041 Uiso calc 1 . .
H H13B 0.3410 -0.0639 -0.0051 0.041 Uiso calc 1 . .
H H13C 0.3147 0.0075 0.0304 0.041 Uiso calc 1 . .
C C14 0.43705(8) -0.03091(16) 0.12043(15) 0.0301(5) Uani d 1 . .
H H14A 0.4677 0.0095 0.1517 0.045 Uiso calc 1 . .
H H14B 0.4327 -0.0598 0.0651 0.045 Uiso calc 1 . .
H H14C 0.4398 -0.0843 0.1610 0.045 Uiso calc 1 . .
C C15 0.25426(7) 0.03688(14) 0.11543(13) 0.0183(4) Uani d 1 . .
C C16 0.29431(7) 0.03258(14) 0.20726(13) 0.0195(4) Uani d 1 . .
C C17 0.31473(7) -0.06030(15) 0.24485(13) 0.0225(4) Uani d 1 . .
H H17 0.3417 -0.0647 0.3070 0.027 Uiso calc 1 . .
C C18 0.29640(7) -0.14597(15) 0.19331(14) 0.0245(5) Uani d 1 . .
H H18 0.3113 -0.2084 0.2195 0.029 Uiso calc 1 . .
C C19 0.25633(7) -0.14061(15) 0.10359(14) 0.0233(4) Uani d 1 . .
H H19 0.2437 -0.1999 0.0687 0.028 Uiso calc 1 . .
C C20 0.23398(7) -0.04993(14) 0.06315(13) 0.0210(4) Uani d 1 . .
C C21 0.31199(7) 0.12473(15) 0.26669(13) 0.0234(4) Uani d 1 . .
H H21 0.3080 0.1825 0.2273 0.028 Uiso calc 1 . .
C C22 0.36695(8) 0.12169(17) 0.34634(14) 0.0295(5) Uani d 1 . .
H H22A 0.3715 0.0685 0.3885 0.044 Uiso calc 1 . .
H H22B 0.3761 0.1856 0.3785 0.044 Uiso calc 1 . .
H H22C 0.3886 0.1091 0.3232 0.044 Uiso calc 1 . .
C C23 0.27888(8) 0.14405(18) 0.30436(15) 0.0338(5) Uani d 1 . .
H H23A 0.2442 0.1573 0.2537 0.051 Uiso calc 1 . .
H H23B 0.2919 0.2017 0.3452 0.051 Uiso calc 1 . .
H H23C 0.2794 0.0855 0.3383 0.051 Uiso calc 1 . .
C C24 0.18748(8) -0.04935(15) -0.03368(13) 0.0253(5) Uani d 1 . .
H H24 0.1792 0.0215 -0.0537 0.030 Uiso calc 1 . .
C C25 0.19600(9) -0.10245(19) -0.10049(16) 0.0397(6) Uani d 1 . .
H H25A 0.2263 -0.0760 -0.0953 0.059 Uiso calc 1 . .
H H25B 0.1669 -0.0920 -0.1627 0.059 Uiso calc 1 . .
H H25C 0.2003 -0.1737 -0.0868 0.059 Uiso calc 1 . .
C C26 0.14239(9) -0.0945(2) -0.03592(18) 0.0512(7) Uani d 1 . .
H H26A 0.1499 -0.1636 -0.0149 0.077 Uiso calc 1 . .
H H26B 0.1127 -0.0926 -0.0984 0.077 Uiso calc 1 . .
H H26C 0.1357 -0.0563 0.0041 0.077 Uiso calc 1 . .
C C27 0.19179(7) 0.14566(14) 0.08130(13) 0.0198(4) Uani d 1 . .
H H27 0.1856 0.0933 0.1105 0.024 Uiso calc 1 . .
C C28 0.27874(8) 0.36972(14) 0.17890(14) 0.0230(4) Uani d 1 . .
H H28 0.2432 0.3682 0.1503 0.028 Uiso calc 1 . .
C C29 0.30745(8) 0.40873(16) 0.26551(14) 0.0280(5) Uani d 1 . .
H H29 0.2921 0.4318 0.2962 0.034 Uiso calc 1 . .
C C30 0.35909(8) 0.41350(17) 0.30674(15) 0.0319(5) Uani d 1 . .
H H30 0.3799 0.4403 0.3663 0.038 Uiso calc 1 . .
C C31 0.37989(8) 0.37867(16) 0.25988(14) 0.0291(5) Uani d 1 . .
H H31 0.4152 0.3820 0.2863 0.035 Uiso calc 1 . .
C C32 0.34839(7) 0.33897(15) 0.17408(14) 0.0228(4) Uani d 1 . .
H H32 0.3630 0.3140 0.1426 0.027 Uiso calc 1 . .
C C1S 0.01672(15) 0.8155(3) 0.2958(3) 0.0791(13) Uani d 1 . .
H H1S 0.0291 0.7550 0.3288 0.095 Uiso calc 1 A 1
C C2S 0.01538(12) 0.9886(2) 0.2923(2) 0.0796(12) Uani d 1 . .
H H2S 0.0270 1.0502 0.3237 0.095 Uiso calc 1 B 1
N N1S 0.03202(12) 0.9046(4) 0.3388(2) 0.0934(13) Uani d 0.5 C 1
C C3S 0.03202(12) 0.9046(4) 0.3388(2) 0.0934(13) Uani d 0.5 C 2
H H3S 0.0550 0.9067 0.4031 0.112 Uiso calc 0.5 C 2

loop_
_atom_site_aniso_label
_atom_site_aniso_U_11
_atom_site_aniso_U_22
_atom_site_aniso_U_33
_atom_site_aniso_U_12
_atom_site_aniso_U_13
_atom_site_aniso_U_23
Mg1 0.0153(4) 0.0210(5) 0.0167(5) 0.0037(4) 0.0101(4) 0.0009(4)
N1 0.0160(8) 0.0198(8) 0.0155(8) 0.0033(6) 0.0082(7) -0.0004(6)
N2 0.0203(8) 0.0202(8) 0.0189(8) 0.0023(7) 0.0114(7) 0.0021(7)
O1 0.0177(7) 0.0243(7) 0.0208(7) 0.0051(5) 0.0133(6) 0.0029(6)
C1 0.0138(9) 0.0235(10) 0.0136(9) 0.0000(8) 0.0070(8) -0.0037(8)
C2 0.0163(9) 0.0230(10) 0.0167(9) 0.0032(8) 0.0089(8) -0.0006(8)
C3 0.0191(10) 0.0233(10) 0.0200(10) 0.0004(8) 0.0123(8) 0.0006(8)
C4 0.0160(9) 0.0274(10) 0.0193(10) 0.0004(8) 0.0100(8) -0.0032(8)
C5 0.0169(9) 0.0260(11) 0.0196(10) 0.0063(8) 0.0089(8) -0.0014(8)
C6 0.0160(9) 0.0229(10) 0.0154(9) 0.0023(8) 0.0072(8) -0.0021(8)
C7 0.0199(10) 0.0359(12) 0.0305(11) 0.0028(9) 0.0181(9) 0.0017(9)
C8 0.0574(18) 0.0598(18) 0.094(2) 0.0188(15) 0.0646(19) 0.0286(17)
C9 0.0228(13) 0.102(2) 0.0422(15) -0.0083(14) 0.0182(12) -0.0063(16)
C10 0.0428(15) 0.0616(18) 0.0614(18) -0.0071(13) 0.0420(14) -0.0190(14)
C11 0.0201(10) 0.0263(11) 0.0219(10) 0.0085(8) 0.0123(9) 0.0035(8)
C12 0.0291(11) 0.0326(12) 0.0212(11) 0.0067(9) 0.0145(10) 0.0062(9)
C13 0.0311(12) 0.0248(11) 0.0305(12) 0.0050(9) 0.0199(10) 0.0044(9)
C14 0.0299(12) 0.0342(12) 0.0297(12) 0.0142(10) 0.0184(10) 0.0103(9)
C15 0.0198(10) 0.0186(10) 0.0221(10) 0.0038(8) 0.0149(9) 0.0042(8)
C16 0.0170(9) 0.0241(10) 0.0216(10) 0.0024(8) 0.0131(8) 0.0033(8)
C17 0.0188(10) 0.0288(11) 0.0200(10) 0.0047(8) 0.0106(9) 0.0082(8)
C18 0.0251(11) 0.0206(10) 0.0309(11) 0.0061(8) 0.0173(10) 0.0069(9)
C19 0.0249(11) 0.0207(10) 0.0274(11) 0.0024(8) 0.0161(9) 0.0018(8)
C20 0.0208(10) 0.0232(10) 0.0229(10) 0.0031(8) 0.0145(9) 0.0029(8)
C21 0.0244(11) 0.0262(11) 0.0195(10) 0.0027(8) 0.0119(9) 0.0022(8)
C22 0.0267(11) 0.0381(13) 0.0231(11) -0.0011(10) 0.0132(10) -0.0019(9)
C23 0.0291(12) 0.0441(14) 0.0272(12) 0.0064(10) 0.0146(10) -0.0052(10)
C24 0.0285(11) 0.0219(10) 0.0226(11) 0.0038(9) 0.0121(9) 0.0004(8)
C25 0.0415(14) 0.0440(14) 0.0270(12) 0.0050(11) 0.0145(11) -0.0062(11)
C26 0.0243(13) 0.083(2) 0.0351(14) -0.0032(13) 0.0085(11) 0.0031(14)
C27 0.0211(10) 0.0216(10) 0.0177(10) 0.0025(8) 0.0111(8) 0.0008(8)
C28 0.0242(10) 0.0232(10) 0.0255(11) -0.0001(8) 0.0161(9) -0.0019(8)
C29 0.0325(12) 0.0307(12) 0.0257(11) -0.0002(9) 0.0189(10) -0.0053(9)
C30 0.0318(12) 0.0381(13) 0.0222(11) -0.0045(10) 0.0124(10) -0.0081(10)
C31 0.0214(11) 0.0366(12) 0.0255(11) -0.0014(9) 0.0103(9) -0.0021(9)
C32 0.0215(10) 0.0246(10) 0.0236(10) 0.0016(8) 0.0130(9) 0.0017(8)
C1S 0.114(3) 0.063(2) 0.118(3) 0.046(2) 0.101(3) 0.046(2)
C2S 0.047(2) 0.0495(18) 0.103(3) -0.0019(15) 0.0151(18) -0.0331(18)
N1S 0.0482(18) 0.168(4) 0.0472(18) 0.028(2) 0.0154(15) -0.008(2)
C3S 0.0482(18) 0.168(4) 0.0472(18) 0.028(2) 0.0154(15) -0.008(2)

loop_
_atom_type_symbol
_atom_type_description
_atom_type_scat_dispersion_real
_atom_type_scat_dispersion_imag
_atom_type_scat_source
C C 0.0033 0.0016 'International Tables Vol C Tables 4.2.6.8 and 6.1.1.4'
H H 0.0000 0.0000 'International Tables Vol C Tables 4.2.6.8 and 6.1.1.4'
N N 0.0061 0.0033 'International Tables Vol C Tables 4.2.6.8 and 6.1.1.4'
O O 0.0106 0.0060 'International Tables Vol C Tables 4.2.6.8 and 6.1.1.4'
Mg Mg 0.0486 0.0363 'International Tables Vol C Tables 4.2.6.8 and 6.1.1.4'

loop_
_geom_angle_atom_site_label_1
_geom_angle_atom_site_label_2
_geom_angle_atom_site_label_3
_geom_angle_site_symmetry_1
_geom_angle_site_symmetry_3
_geom_angle
O1 Mg1 O1 . 7 180.00(4)
O1 Mg1 N2 . . 89.52(5)
O1 Mg1 N2 7 . 90.48(5)
O1 Mg1 N2 . 7 90.48(5)
O1 Mg1 N2 7 7 89.52(5)
N2 Mg1 N2 . 7 180.0
O1 Mg1 N1 . 7 84.02(5)
O1 Mg1 N1 7 7 95.98(5)
N2 Mg1 N1 . 7 90.37(5)
N2 Mg1 N1 7 7 89.63(5)
O1 Mg1 N1 . . 95.98(5)
O1 Mg1 N1 7 . 84.02(5)
N2 Mg1 N1 . . 89.63(5)
N2 Mg1 N1 7 . 90.37(5)
N1 Mg1 N1 7 . 180.0
C27 N1 C15 . . 110.72(15)
C27 N1 Mg1 . . 119.63(13)
C15 N1 Mg1 . . 129.48(11)
C28 N2 C32 . . 116.83(17)
C28 N2 Mg1 . . 121.60(13)
C32 N2 Mg1 . . 121.07(13)
C1 O1 Mg1 . . 139.34(12)
O1 C1 C2 . . 121.26(16)
O1 C1 C6 . . 121.86(17)
C2 C1 C6 . . 116.87(16)
C3 C2 C1 . . 121.35(17)
C3 C2 C27 . 7 114.16(17)
C1 C2 C27 . 7 124.47(17)
C4 C3 C2 . . 122.44(18)
C4 C3 H3 . . 118.8
C2 C3 H3 . . 118.8
C3 C4 C5 . . 115.72(17)
C3 C4 C7 . . 123.06(18)
C5 C4 C7 . . 121.22(17)
C6 C5 C4 . . 125.23(18)
C6 C5 H5 . . 117.4
C4 C5 H5 . . 117.4
C5 C6 C1 . . 118.32(17)
C5 C6 C11 . . 121.40(16)
C1 C6 C11 . . 120.23(16)
C8 C7 C9 . . 108.2(2)
C8 C7 C4 . . 112.32(17)
C9 C7 C4 . . 110.21(18)
C8 C7 C10 . . 107.3(2)
C9 C7 C10 . . 109.1(2)
C4 C7 C10 . . 109.66(17)
C7 C8 H8A . . 109.5
C7 C8 H8B . . 109.5
H8A C8 H8B . . 109.5
C7 C8 H8C . . 109.5
H8A C8 H8C . . 109.5
H8B C8 H8C . . 109.5
C7 C9 H9A . . 109.5
C7 C9 H9B . . 109.5
H9A C9 H9B . . 109.5
C7 C9 H9C . . 109.5
H9A C9 H9C . . 109.5
H9B C9 H9C . . 109.5
C7 C10 H10A . . 109.5
C7 C10 H10B . . 109.5
H10A C10 H10B . . 109.5
C7 C10 H10C . . 109.5
H10A C10 H10C . . 109.5
H10B C10 H10C . . 109.5
C6 C11 C13 . . 110.84(16)
C6 C11 C12 . . 109.16(16)
C13 C11 C12 . . 109.59(17)
C6 C11 C14 . . 112.32(16)
C13 C11 C14 . . 107.43(17)
C12 C11 C14 . . 107.41(16)
C11 C12 H12A . . 109.5
C11 C12 H12B . . 109.5
H12A C12 H12B . . 109.5
C11 C12 H12C . . 109.5
H12A C12 H12C . . 109.5
H12B C12 H12C . . 109.5
C11 C13 H13A . . 109.5
C11 C13 H13B . . 109.5
H13A C13 H13B . . 109.5
C11 C13 H13C . . 109.5
H13A C13 H13C . . 109.5
H13B C13 H13C . . 109.5
C11 C14 H14A . . 109.5
C11 C14 H14B . . 109.5
H14A C14 H14B . . 109.5
C11 C14 H14C . . 109.5
H14A C14 H14C . . 109.5
H14B C14 H14C . . 109.5
C20 C15 C16 . . 121.20(17)
C20 C15 N1 . . 119.34(16)
C16 C15 N1 . . 119.25(16)
C17 C16 C15 . . 118.27(18)
C17 C16 C21 . . 120.41(17)
C15 C16 C21 . . 121.10(17)
C18 C17 C16 . . 121.17(18)
C18 C17 H17 . . 119.4
C16 C17 H17 . . 119.4
C19 C18 C17 . . 119.80(18)
C19 C18 H18 . . 120.1
C17 C18 H18 . . 120.1
C18 C19 C20 . . 121.35(19)
C18 C19 H19 . . 119.3
C20 C19 H19 . . 119.3
C19 C20 C15 . . 118.15(18)
C19 C20 C24 . . 118.98(18)
C15 C20 C24 . . 122.81(17)
C16 C21 C22 . . 114.56(17)
C16 C21 C23 . . 110.45(17)
C22 C21 C23 . . 108.60(17)
C16 C21 H21 . . 107.7
C22 C21 H21 . . 107.7
C23 C21 H21 . . 107.7
C21 C22 H22A . . 109.5
C21 C22 H22B . . 109.5
H22A C22 H22B . . 109.5
C21 C22 H22C . . 109.5
H22A C22 H22C . . 109.5
H22B C22 H22C . . 109.5
C21 C23 H23A . . 109.5
C21 C23 H23B . . 109.5
H23A C23 H23B . . 109.5
C21 C23 H23C . . 109.5
H23A C23 H23C . . 109.5
H23B C23 H23C . . 109.5
C25 C24 C20 . . 112.63(17)
C25 C24 C26 . . 110.3(2)
C20 C24 C26 . . 110.51(17)
C25 C24 H24 . . 107.7
C20 C24 H24 . . 107.7
C26 C24 H24 . . 107.7
C24 C25 H25A . . 109.5
C24 C25 H25B . . 109.5
H25A C25 H25B . . 109.5
C24 C25 H25C . . 109.5
H25A C25 H25C . . 109.5
H25B C25 H25C . . 109.5
C24 C26 H26A . . 109.5
C24 C26 H26B . . 109.5
H26A C26 H26B . . 109.5
C24 C26 H26C . . 109.5
H26A C26 H26C . . 109.5
H26B C26 H26C . . 109.5
N1 C27 C2 . 7 131.07(18)
N1 C27 H27 . . 114.5
C2 C27 H27 7 . 114.5
N2 C28 C29 . . 123.72(19)
N2 C28 H28 . . 118.1
C29 C28 H28 . . 118.1
C28 C29 C30 . . 118.5(2)
C28 C29 H29 . . 120.8
C30 C29 H29 . . 120.8
C31 C30 C29 . . 118.9(2)
C31 C30 H30 . . 120.5
C29 C30 H30 . . 120.5
C32 C31 C30 . . 118.7(2)
C32 C31 H31 . . 120.7
C30 C31 H31 . . 120.7
N2 C32 C31 . . 123.30(19)
N2 C32 H32 . . 118.3
C31 C32 H32 . . 118.3
C1S C1S N1S 2 . 117.9(2)
C1S C1S C3S 2 . 117.9(2)
C1S C1S H1S 2 . 121.1
N1S C1S H1S . . 121.1
C2S C2S N1S 2 . 121.3(2)
C2S C2S C3S 2 . 121.3(2)
C2S C2S H2S 2 . 119.4
N1S C2S H2S . . 119.4
C2S N1S C1S . . 120.8(3)
C2S C3S C1S . . 120.8(3)
C2S C3S H3S . . 119.6
C1S C3S H3S . . 119.6

loop_
_geom_bond_atom_site_label_1
_geom_bond_atom_site_label_2
_geom_bond_site_symmetry_2
_geom_bond_distance
Mg1 O1 . 1.9764(12)
Mg1 O1 7 1.9764(12)
Mg1 N2 . 2.2631(16)
Mg1 N2 7 2.2632(16)
Mg1 N1 7 2.3532(16)
Mg1 N1 . 2.3533(15)
N1 C27 . 1.294(2)
N1 C15 . 1.455(2)
N2 C28 . 1.340(2)
N2 C32 . 1.345(2)
O1 C1 . 1.302(2)
C1 C2 . 1.417(3)
C1 C6 . 1.445(3)
C2 C3 . 1.411(3)
C2 C27 7 1.443(3)
C3 C4 . 1.373(3)
C3 H3 . 0.9500
C4 C5 . 1.411(3)
C4 C7 . 1.530(3)
C5 C6 . 1.383(3)
C5 H5 . 0.9500
C6 C11 . 1.532(3)
C7 C8 . 1.520(3)
C7 C9 . 1.520(3)
C7 C10 . 1.534(3)
C8 H8A . 0.9800
C8 H8B . 0.9800
C8 H8C . 0.9800
C9 H9A . 0.9800
C9 H9B . 0.9800
C9 H9C . 0.9800
C10 H10A . 0.9800
C10 H10B . 0.9800
C10 H10C . 0.9800
C11 C13 . 1.534(3)
C11 C12 . 1.534(3)
C11 C14 . 1.536(3)
C12 H12A . 0.9800
C12 H12B . 0.9800
C12 H12C . 0.9800
C13 H13A . 0.9800
C13 H13B . 0.9800
C13 H13C . 0.9800
C14 H14A . 0.9800
C14 H14B . 0.9800
C14 H14C . 0.9800
C15 C20 . 1.404(3)
C15 C16 . 1.404(3)
C16 C17 . 1.396(3)
C16 C21 . 1.515(3)
C17 C18 . 1.381(3)
C17 H17 . 0.9500
C18 C19 . 1.381(3)
C18 H18 . 0.9500
C19 C20 . 1.394(3)
C19 H19 . 0.9500
C20 C24 . 1.523(3)
C21 C22 . 1.526(3)
C21 C23 . 1.532(3)
C21 H21 . 1.0000
C22 H22A . 0.9800
C22 H22B . 0.9800
C22 H22C . 0.9800
C23 H23A . 0.9800
C23 H23B . 0.9800
C23 H23C . 0.9800
C24 C25 . 1.512(3)
C24 C26 . 1.531(3)
C24 H24 . 1.0000
C25 H25A . 0.9800
C25 H25B . 0.9800
C25 H25C . 0.9800
C26 H26A . 0.9800
C26 H26B . 0.9800
C26 H26C . 0.9800
C27 C2 7 1.443(3)
C27 H27 . 0.9500
C28 C29 . 1.377(3)
C28 H28 . 0.9500
C29 C30 . 1.383(3)
C29 H29 . 0.9500
C30 C31 . 1.381(3)
C30 H30 . 0.9500
C31 C32 . 1.379(3)
C31 H31 . 0.9500
C32 H32 . 0.9500
C1S C1S 2 1.355(8)
C1S N1S . 1.357(5)
C1S C3S . 1.357(5)
C1S H1S . 0.9500
C2S C2S 2 1.252(7)
C2S N1S . 1.322(5)
C2S C3S . 1.322(5)
C2S H2S . 0.9500
C3S H3S . 0.9500
